data_7120699
loop_
_publ_author_name
'Zhu, Yan-Shuo'
'Zhou, Jing'
'Jin, Shao-Jing'
'Dong, Hua-Hui'
'Guo, Jiao-Mei'
'Bai, Xu-Guan'
'Wang, Qi-Lin'
'Bu, Zhanwei'

_publ_section_title
;
 Metal-Free Diastereoselective Construction of Bridged Ketal
 Spirooxindoles via Michael Addition-Inspired Sequence
;
_journal_name_full 'Chem. Commun.'
_journal_paper_doi 10.1039/C7CC05813F
_journal_year 2017
_chemical_formula_moiety 'C24 H19 N O3'
_chemical_formula_sum 'C24 H19 N O3'
_chemical_formula_weight 369.40
_space_group_crystal_system triclinic
_space_group_IT_number 2
_space_group_name_Hall '-P 1'
_space_group_name_H-M_alt 'P -1'
_symmetry_space_group_name_Hall '-P 1'
_symmetry_space_group_name_H-M 'P -1'
_atom_sites_solution_hydrogens geom
_atom_sites_solution_primary direct
_atom_sites_solution_secondary difmap
_audit_creation_method SHELXL-2014/7
_audit_update_record
;
2017-06-24 deposited with the CCDC.
2017-09-20 downloaded from the CCDC.
;
_cell_angle_alpha 84.7530(10)
_cell_angle_beta 79.2070(10)
_cell_angle_gamma 72.8890(10)
_cell_formula_units_Z 2
_cell_length_a 9.5595(9)
_cell_length_b 9.7636(9)
_cell_length_c 10.1483(10)
_cell_measurement_reflns_used 8721
_cell_measurement_temperature 100(2)
_cell_measurement_theta_max 30.98
_cell_measurement_theta_min 2.18
_cell_volume 888.59(15)
_computing_cell_refinement 'Bruker SAINT'
_computing_data_collection 'Bruker APEX2'
_computing_data_reduction 'Bruker SAINT'
_computing_molecular_graphics 'Bruker SHELXTL'
_computing_publication_material 'Bruker SHELXTL'
_computing_structure_refinement 'SHELXL-2014 (Sheldrick 2014)'
_computing_structure_solution 'SHELXS-97 (Sheldrick 2008)'
_diffrn_ambient_temperature 100(2)
_diffrn_measured_fraction_theta_full 0.998
_diffrn_measured_fraction_theta_max 0.919
_diffrn_measurement_device_type 'Bruker APEX-II CCD'
_diffrn_measurement_method '\f and \w scans'
_diffrn_radiation_type MoK\a
_diffrn_radiation_wavelength 0.71073
_diffrn_reflns_av_R_equivalents 0.0217
_diffrn_reflns_av_unetI/netI 0.0241
_diffrn_reflns_Laue_measured_fraction_full 0.998
_diffrn_reflns_Laue_measured_fraction_max 0.919
_diffrn_reflns_limit_h_max 13
_diffrn_reflns_limit_h_min -13
_diffrn_reflns_limit_k_max 13
_diffrn_reflns_limit_k_min -13
_diffrn_reflns_limit_l_max 14
_diffrn_reflns_limit_l_min -14
_diffrn_reflns_number 13221
_diffrn_reflns_point_group_measured_fraction_full 0.998
_diffrn_reflns_point_group_measured_fraction_max 0.919
_diffrn_reflns_theta_full 25.242
_diffrn_reflns_theta_max 30.981
_diffrn_reflns_theta_min 2.044
_diffrn_source 'fine-focus sealed tube'
_exptl_absorpt_coefficient_mu 0.091
_exptl_absorpt_correction_type multi-scan
_exptl_absorpt_process_details sadabs
_exptl_crystal_colour colourless
_exptl_crystal_density_diffrn 1.381
_exptl_crystal_description block
_exptl_crystal_F_000 388
_exptl_crystal_size_max 0.840
_exptl_crystal_size_mid 0.700
_exptl_crystal_size_min 0.480
_exptl_transmission_factor_max 0.3373
_exptl_transmission_factor_min 0.3042
_refine_diff_density_max 0.415
_refine_diff_density_min -0.379
_refine_diff_density_rms 0.070
_refine_ls_extinction_method none
_refine_ls_goodness_of_fit_ref 1.059
_refine_ls_hydrogen_treatment constr
_refine_ls_matrix_type full
_refine_ls_number_parameters 254
_refine_ls_number_reflns 5188
_refine_ls_number_restraints 0
_refine_ls_restrained_S_all 1.059
_refine_ls_R_factor_all 0.0420
_refine_ls_R_factor_gt 0.0387
_refine_ls_shift/su_max 0.001
_refine_ls_shift/su_mean 0.000
_refine_ls_structure_factor_coef Fsqd
_refine_ls_weighting_details 'w=1/[\s^2^(Fo^2^)+(0.0578P)^2^+0.3101P] where P=(Fo^2^+2Fc^2^)/3'
_refine_ls_weighting_scheme calc
_refine_ls_wR_factor_gt 0.1042
_refine_ls_wR_factor_ref 0.1066
_reflns_Friedel_coverage 0.000
_reflns_number_gt 4720
_reflns_number_total 5188
_reflns_threshold_expression 'I > 2\s(I)'
_cod_data_source_file c7cc05813f2.cif
_cod_data_source_block mo_hd_wql8_0m
_cod_database_code 7120699
_shelx_shelxl_version_number 2014/7
_shelx_space_group_comment
;
The symmetry employed for this shelxl refinement is uniquely defined
by the following loop, which should always be used as a source of
symmetry information in preference to the above space-group names.
They are only intended as comments.
;
_shelx_estimated_absorpt_t_min 0.927
_shelx_estimated_absorpt_t_max 0.958

loop_
_space_group_symop_operation_xyz
'x, y, z'
'-x, -y, -z'

loop_
_atom_site_label
_atom_site_type_symbol
_atom_site_fract_x
_atom_site_fract_y
_atom_site_fract_z
_atom_site_U_iso_or_equiv
_atom_site_adp_type
_atom_site_occupancy
_atom_site_site_symmetry_order
_atom_site_calc_flag
_atom_site_refinement_flags_posn
_atom_site_refinement_flags_adp
O1 O 0.58548(7) 0.21135(7) 0.29083(6) 0.01083(13) Uani 1 1 d . .
O2 O 0.73392(7) 0.40177(7) 0.09409(7) 0.01492(14) Uani 1 1 d . .
O3 O 0.48474(7) 0.03138(7) 0.24881(7) 0.01178(13) Uani 1 1 d . .
N1 N 0.57031(9) 0.56371(8) 0.24171(8) 0.01168(15) Uani 1 1 d . .
C1 C 1.00784(10) -0.22717(10) 0.25801(10) 0.01576(18) Uani 1 1 d . .
H1 H 1.0969 -0.2987 0.2705 0.019 Uiso 1 1 calc R U
C2 C 0.90642(10) -0.16462(10) 0.36926(10) 0.01477(18) Uani 1 1 d . .
H16 H 0.9269 -0.1933 0.4573 0.018 Uiso 1 1 calc R U
C3 C 0.77548(10) -0.06028(10) 0.35114(9) 0.01289(17) Uani 1 1 d . .
H17 H 0.7062 -0.0188 0.4269 0.015 Uiso 1 1 calc R U
C4 C 0.74582(9) -0.01643(9) 0.22127(9) 0.01048(16) Uani 1 1 d . .
C5 C 0.60403(9) 0.09764(9) 0.20393(9) 0.00970(16) Uani 1 1 d . .
C6 C 0.51082(9) 0.34663(9) 0.23087(9) 0.00969(15) Uani 1 1 d . .
C7 C 0.39962(10) 0.44221(9) 0.33405(9) 0.01063(16) Uani 1 1 d . .
C8 C 0.44159(10) 0.56751(9) 0.33715(9) 0.01096(16) Uani 1 1 d . .
C9 C 0.36688(11) 0.67356(10) 0.42786(9) 0.01454(18) Uani 1 1 d . .
H8 H 0.3980 0.7571 0.4297 0.017 Uiso 1 1 calc R U
C10 C 0.24360(11) 0.65201(11) 0.51660(10) 0.01608(18) Uani 1 1 d . .
H2 H 0.1895 0.7228 0.5798 0.019 Uiso 1 1 calc R U
C11 C 0.97825(10) -0.18461(10) 0.12909(10) 0.01602(18) Uani 1 1 d . .
H19 H 1.0469 -0.2274 0.0535 0.019 Uiso 1 1 calc R U
C12 C 0.84718(10) -0.07865(10) 0.11075(9) 0.01338(17) Uani 1 1 d . .
H18 H 0.8275 -0.0492 0.0226 0.016 Uiso 1 1 calc R U
C13 C 0.62213(10) 0.43642(9) 0.17926(9) 0.01070(16) Uani 1 1 d . .
C14 C 0.64459(11) 0.67603(10) 0.22018(10) 0.01589(18) Uani 1 1 d . .
H5 H 0.7338 0.6473 0.1519 0.024 Uiso 1 1 calc R U
H3 H 0.6727 0.6916 0.3044 0.024 Uiso 1 1 calc R U
H4 H 0.5773 0.7650 0.1897 0.024 Uiso 1 1 calc R U
C15 C 0.19857(10) 0.52914(11) 0.51434(9) 0.01584(18) Uani 1 1 d . .
H7 H 0.1136 0.5178 0.5748 0.019 Uiso 1 1 calc R U
C16 C 0.27791(10) 0.42181(10) 0.42331(9) 0.01346(17) Uani 1 1 d . .
H6 H 0.2487 0.3369 0.4229 0.016 Uiso 1 1 calc R U
C17 C 0.45660(9) 0.30223(9) 0.11119(9) 0.01022(16) Uani 1 1 d . .
H13 H 0.4396 0.3795 0.0393 0.012 Uiso 1 1 calc R U
C18 C 0.32259(10) 0.24843(9) 0.16080(9) 0.01076(16) Uani 1 1 d . .
C19 C 0.34558(10) 0.11253(9) 0.22555(9) 0.01074(16) Uani 1 1 d . .
C20 C 0.22805(10) 0.05314(10) 0.26899(9) 0.01314(17) Uani 1 1 d . .
H12 H 0.2451 -0.0403 0.3102 0.016 Uiso 1 1 calc R U
C21 C 0.08506(10) 0.13268(11) 0.25119(10) 0.01487(18) Uani 1 1 d . .
H11 H 0.0045 0.0927 0.2800 0.018 Uiso 1 1 calc R U
C22 C 0.05930(10) 0.27037(11) 0.19143(10) 0.01478(18) Uani 1 1 d . .
H10 H -0.0387 0.3251 0.1820 0.018 Uiso 1 1 calc R U
C23 C 0.17848(10) 0.32699(10) 0.14559(9) 0.01272(17) Uani 1 1 d . .
H9 H 0.1613 0.4201 0.1036 0.015 Uiso 1 1 calc R U
C24 C 0.58795(10) 0.17132(9) 0.06598(9) 0.01080(16) Uani 1 1 d . .
H15 H 0.5629 0.1116 0.0053 0.013 Uiso 1 1 calc R U
H14 H 0.6779 0.1991 0.0228 0.013 Uiso 1 1 calc R U

loop_
_atom_site_aniso_label
_atom_site_aniso_U_11
_atom_site_aniso_U_22
_atom_site_aniso_U_33
_atom_site_aniso_U_23
_atom_site_aniso_U_13
_atom_site_aniso_U_12
O1 0.0145(3) 0.0063(3) 0.0115(3) -0.0008(2) -0.0042(2) -0.0012(2)
O2 0.0113(3) 0.0140(3) 0.0187(3) -0.0017(2) 0.0006(2) -0.0040(2)
O3 0.0090(3) 0.0091(3) 0.0173(3) 0.0014(2) -0.0028(2) -0.0028(2)
N1 0.0128(3) 0.0091(3) 0.0142(3) -0.0008(3) -0.0020(3) -0.0046(3)
C1 0.0117(4) 0.0131(4) 0.0212(5) -0.0010(3) -0.0045(3) -0.0005(3)
C2 0.0138(4) 0.0141(4) 0.0163(4) 0.0021(3) -0.0047(3) -0.0032(3)
C3 0.0123(4) 0.0122(4) 0.0137(4) -0.0007(3) -0.0020(3) -0.0027(3)
C4 0.0096(4) 0.0083(4) 0.0140(4) -0.0010(3) -0.0025(3) -0.0026(3)
C5 0.0096(4) 0.0080(3) 0.0117(4) -0.0014(3) -0.0015(3) -0.0027(3)
C6 0.0099(4) 0.0073(3) 0.0119(4) 0.0004(3) -0.0024(3) -0.0023(3)
C7 0.0105(4) 0.0097(4) 0.0113(4) -0.0007(3) -0.0027(3) -0.0016(3)
C8 0.0115(4) 0.0097(4) 0.0114(4) -0.0001(3) -0.0037(3) -0.0015(3)
C9 0.0171(4) 0.0110(4) 0.0150(4) -0.0025(3) -0.0052(3) -0.0011(3)
C10 0.0158(4) 0.0159(4) 0.0137(4) -0.0041(3) -0.0035(3) 0.0015(3)
C11 0.0125(4) 0.0155(4) 0.0179(4) -0.0043(3) -0.0009(3) -0.0006(3)
C12 0.0130(4) 0.0132(4) 0.0131(4) -0.0019(3) -0.0021(3) -0.0021(3)
C13 0.0107(4) 0.0091(4) 0.0128(4) 0.0007(3) -0.0041(3) -0.0026(3)
C14 0.0206(4) 0.0121(4) 0.0186(4) 0.0006(3) -0.0050(3) -0.0094(3)
C15 0.0129(4) 0.0190(4) 0.0132(4) -0.0017(3) -0.0010(3) -0.0011(3)
C16 0.0128(4) 0.0141(4) 0.0132(4) -0.0002(3) -0.0017(3) -0.0038(3)
C17 0.0105(4) 0.0095(4) 0.0110(4) 0.0002(3) -0.0028(3) -0.0029(3)
C18 0.0109(4) 0.0109(4) 0.0111(4) -0.0014(3) -0.0028(3) -0.0032(3)
C19 0.0096(4) 0.0105(4) 0.0120(4) -0.0019(3) -0.0023(3) -0.0020(3)
C20 0.0131(4) 0.0128(4) 0.0143(4) -0.0013(3) -0.0014(3) -0.0052(3)
C21 0.0113(4) 0.0183(4) 0.0160(4) -0.0039(3) -0.0005(3) -0.0058(3)
C22 0.0102(4) 0.0180(4) 0.0158(4) -0.0037(3) -0.0029(3) -0.0022(3)
C23 0.0123(4) 0.0126(4) 0.0131(4) -0.0013(3) -0.0038(3) -0.0020(3)
C24 0.0115(4) 0.0106(4) 0.0099(4) -0.0014(3) -0.0016(3) -0.0025(3)

loop_
_atom_type_symbol
_atom_type_description
_atom_type_scat_dispersion_real
_atom_type_scat_dispersion_imag
_atom_type_scat_source
C C 0.0033 0.0016 'International Tables Vol C Tables 4.2.6.8 and 6.1.1.4'
H H 0.0000 0.0000 'International Tables Vol C Tables 4.2.6.8 and 6.1.1.4'
N N 0.0061 0.0033 'International Tables Vol C Tables 4.2.6.8 and 6.1.1.4'
O O 0.0106 0.0060 'International Tables Vol C Tables 4.2.6.8 and 6.1.1.4'

loop_
_geom_angle_atom_site_label_1
_geom_angle_atom_site_label_2
_geom_angle_atom_site_label_3
_geom_angle
C5 O1 C6 109.85(6)
C19 O3 C5 115.57(7)
C13 N1 C8 111.07(7)
C13 N1 C14 124.32(8)
C8 N1 C14 124.45(8)
C11 C1 C2 119.95(9)
C11 C1 H1 120.0
C2 C1 H1 120.0
C3 C2 C1 120.08(9)
C3 C2 H16 120.0
C1 C2 H16 120.0
C2 C3 C4 120.10(8)
C2 C3 H17 119.9
C4 C3 H17 119.9
C12 C4 C3 119.67(8)
C12 C4 C5 121.11(8)
C3 C4 C5 119.22(8)
O1 C5 O3 108.59(7)
O1 C5 C4 108.23(7)
O3 C5 C4 106.11(7)
O1 C5 C24 104.84(7)
O3 C5 C24 109.50(7)
C4 C5 C24 119.24(7)
O1 C6 C7 111.57(7)
O1 C6 C17 103.58(6)
C7 C6 C17 119.14(7)
O1 C6 C13 110.36(7)
C7 C6 C13 102.06(7)
C17 C6 C13 110.18(7)
C16 C7 C8 119.73(8)
C16 C7 C6 131.73(8)
C8 C7 C6 108.43(7)
C9 C8 C7 122.58(9)
C9 C8 N1 127.11(8)
C7 C8 N1 110.24(8)
C8 C9 C10 117.04(9)
C8 C9 H8 121.5
C10 C9 H8 121.5
C15 C10 C9 121.44(9)
C15 C10 H2 119.3
C9 C10 H2 119.3
C1 C11 C12 120.00(9)
C1 C11 H19 120.0
C12 C11 H19 120.0
C4 C12 C11 120.20(8)
C4 C12 H18 119.9
C11 C12 H18 119.9
O2 C13 N1 125.50(8)
O2 C13 C6 126.41(8)
N1 C13 C6 108.05(7)
N1 C14 H5 109.5
N1 C14 H3 109.5
H5 C14 H3 109.5
N1 C14 H4 109.5
H5 C14 H4 109.5
H3 C14 H4 109.5
C10 C15 C16 120.47(9)
C10 C15 H7 119.8
C16 C15 H7 119.8
C7 C16 C15 118.73(9)
C7 C16 H6 120.6
C15 C16 H6 120.6
C18 C17 C24 107.26(7)
C18 C17 C6 110.15(7)
C24 C17 C6 100.02(7)
C18 C17 H13 112.9
C24 C17 H13 112.9
C6 C17 H13 112.9
C23 C18 C19 118.93(8)
C23 C18 C17 123.37(8)
C19 C18 C17 117.70(8)
O3 C19 C20 117.14(8)
O3 C19 C18 121.91(8)
C20 C19 C18 120.95(8)
C19 C20 C21 119.17(9)
C19 C20 H12 120.4
C21 C20 H12 120.4
C20 C21 C22 120.62(9)
C20 C21 H11 119.7
C22 C21 H11 119.7
C23 C22 C21 119.53(8)
C23 C22 H10 120.2
C21 C22 H10 120.2
C22 C23 C18 120.72(8)
C22 C23 H9 119.6
C18 C23 H9 119.6
C5 C24 C17 98.05(7)
C5 C24 H15 112.2
C17 C24 H15 112.2
C5 C24 H14 112.2
C17 C24 H14 112.2
H15 C24 H14 109.8

loop_
_geom_bond_atom_site_label_1
_geom_bond_atom_site_label_2
_geom_bond_distance
O1 C5 1.4305(10)
O1 C6 1.4440(10)
O2 C13 1.2241(11)
O3 C19 1.3843(10)
O3 C5 1.4533(10)
N1 C13 1.3622(11)
N1 C8 1.4096(11)
N1 C14 1.4529(11)
C1 C11 1.3908(14)
C1 C2 1.3983(13)
C1 H1 0.9500
C2 C3 1.3928(12)
C2 H16 0.9500
C3 C4 1.4021(12)
C3 H17 0.9500
C4 C12 1.3919(12)
C4 C5 1.5079(12)
C5 C24 1.5273(12)
C6 C7 1.5084(12)
C6 C17 1.5480(12)
C6 C13 1.5592(12)
C7 C16 1.3865(12)
C7 C8 1.3997(12)
C8 C9 1.3866(12)
C9 C10 1.3993(14)
C9 H8 0.9500
C10 C15 1.3920(14)
C10 H2 0.9500
C11 C12 1.4015(13)
C11 H19 0.9500
C12 H18 0.9500
C14 H5 0.9800
C14 H3 0.9800
C14 H4 0.9800
C15 C16 1.4049(13)
C15 H7 0.9500
C16 H6 0.9500
C17 C18 1.5088(12)
C17 C24 1.5388(12)
C17 H13 1.0000
C18 C23 1.3950(12)
C18 C19 1.4013(12)
C19 C20 1.3943(12)
C20 C21 1.3951(13)
C20 H12 0.9500
C21 C22 1.3956(14)
C21 H11 0.9500
C22 C23 1.3947(13)
C22 H10 0.9500
C23 H9 0.9500
C24 H15 0.9900
C24 H14 0.9900

loop_
_geom_hbond_atom_site_label_D
_geom_hbond_atom_site_label_H
_geom_hbond_atom_site_label_A
_geom_hbond_distance_DH
_geom_hbond_distance_HA
_geom_hbond_distance_DA
_geom_hbond_angle_DHA
_geom_hbond_site_symmetry_A
C24 H14 O2 0.99 2.40 3.0341(11) 121.3 .
C14 H4 O3 0.98 2.58 3.3697(12) 138.0 1_565
C24 H14 O2 0.99 2.40 3.0341(11) 121.3 .
C14 H4 O3 0.98 2.58 3.3697(12) 138.0 1_565
C24 H14 O2 0.99 2.40 3.0341(11) 121.3 .
C14 H4 O3 0.98 2.58 3.3697(12) 138.0 1_565
C24 H14 O2 0.99 2.40 3.0341(11) 121.3 .
C14 H4 O3 0.98 2.58 3.3697(12) 138.0 1_565
C24 H14 O2 0.99 2.40 3.0341(11) 121.3 .
C14 H4 O3 0.98 2.58 3.3697(12) 138.0 1_565
C14 H4 O3 0.98 2.58 3.3697(12) 138.0 1_565
C24 H14 O2 0.99 2.40 3.0341(11) 121.3 .
C14 H4 O3 0.98 2.58 3.3697(12) 138.0 1_565
C24 H14 O2 0.99 2.40 3.0341(11) 121.3 .
C14 H4 O3 0.98 2.58 3.3697(12) 138.0 1_565
C24 H14 O2 0.99 2.40 3.0341(11) 121.3 .

loop_
_geom_torsion_atom_site_label_1
_geom_torsion_atom_site_label_2
_geom_torsion_atom_site_label_3
_geom_torsion_atom_site_label_4
_geom_torsion
C11 C1 C2 C3 0.32(14)
C1 C2 C3 C4 -0.77(14)
C2 C3 C4 C12 0.60(13)
C2 C3 C4 C5 -179.45(8)
C6 O1 C5 O3 -97.30(8)
C6 O1 C5 C4 147.93(7)
C6 O1 C5 C24 19.66(9)
C19 O3 C5 O1 71.69(9)
C19 O3 C5 C4 -172.17(7)
C19 O3 C5 C24 -42.25(9)
C12 C4 C5 O1 -134.31(8)
C3 C4 C5 O1 45.74(10)
C12 C4 C5 O3 109.31(9)
C3 C4 C5 O3 -70.64(10)
C12 C4 C5 C24 -14.74(12)
C3 C4 C5 C24 165.31(8)
C5 O1 C6 C7 140.38(7)
C5 O1 C6 C17 11.02(8)
C5 O1 C6 C13 -106.89(8)
O1 C6 C7 C16 -57.23(12)
C17 C6 C7 C16 63.39(13)
C13 C6 C7 C16 -175.08(9)
O1 C6 C7 C8 118.85(8)
C17 C6 C7 C8 -120.53(8)
C13 C6 C7 C8 1.00(9)
C16 C7 C8 C9 0.73(13)
C6 C7 C8 C9 -175.90(8)
C16 C7 C8 N1 177.95(8)
C6 C7 C8 N1 1.32(10)
C13 N1 C8 C9 173.55(9)
C14 N1 C8 C9 -1.97(14)
C13 N1 C8 C7 -3.52(10)
C14 N1 C8 C7 -179.04(8)
C7 C8 C9 C10 -1.20(13)
N1 C8 C9 C10 -177.93(8)
C8 C9 C10 C15 0.36(14)
C2 C1 C11 C12 0.29(15)
C3 C4 C12 C11 0.01(14)
C5 C4 C12 C11 -179.94(8)
C1 C11 C12 C4 -0.45(14)
C8 N1 C13 O2 -178.28(8)
C14 N1 C13 O2 -2.76(15)
C8 N1 C13 C6 4.08(10)
C14 N1 C13 C6 179.60(8)
O1 C6 C13 O2 60.62(11)
C7 C6 C13 O2 179.33(9)
C17 C6 C13 O2 -53.16(11)
O1 C6 C13 N1 -121.76(8)
C7 C6 C13 N1 -3.06(9)
C17 C6 C13 N1 124.46(8)
C9 C10 C15 C16 0.94(14)
C8 C7 C16 C15 0.60(13)
C6 C7 C16 C15 176.32(9)
C10 C15 C16 C7 -1.42(14)
O1 C6 C17 C18 76.00(8)
C7 C6 C17 C18 -48.58(10)
C13 C6 C17 C18 -165.96(7)
O1 C6 C17 C24 -36.69(8)
C7 C6 C17 C24 -161.27(7)
C13 C6 C17 C24 81.36(8)
C24 C17 C18 C23 -146.02(8)
C6 C17 C18 C23 106.04(9)
C24 C17 C18 C19 34.12(10)
C6 C17 C18 C19 -73.82(10)
C5 O3 C19 C20 -179.12(7)
C5 O3 C19 C18 1.10(12)
C23 C18 C19 O3 -177.34(8)
C17 C18 C19 O3 2.53(12)
C23 C18 C19 C20 2.89(13)
C17 C18 C19 C20 -177.24(8)
O3 C19 C20 C21 178.18(8)
C18 C19 C20 C21 -2.04(13)
C19 C20 C21 C22 -0.39(14)
C20 C21 C22 C23 1.91(14)
C21 C22 C23 C18 -1.04(14)
C19 C18 C23 C22 -1.33(13)
C17 C18 C23 C22 178.81(8)
O1 C5 C24 C17 -41.60(8)
O3 C5 C24 C17 74.73(8)
C4 C5 C24 C17 -162.88(7)
C18 C17 C24 C5 -68.26(8)
C6 C17 C24 C5 46.65(7)
